data_7056683
loop_
_publ_author_name
'Evtushok, Darya V.'
'Vorotnikova, Natalya A.'
'Logvinenko, Vladimir A.'
'Smolentsev, Anton I.'
'Brylev, Konstantin'
'Plyusnin, Pavel E.'
'Pishchur, Denis P.'
'Kitamura, N.'
'Mironov, Yuri V.'
'Solovieva, Anastasiya O.'
'Efremova, Olga A.'
'Shestopalov, Michael A.'

_publ_section_title
;
 Luminescent Coordination Polymers Based on Ca2+ and Octahedral Cluster
 Anions [{M6Cli8}Cla6]2-- (M = Mo, W): Synthesis and Thermal Stability
 Studies
;
_journal_name_full 'New J. Chem.'
_journal_paper_doi 10.1039/C7NJ02858J
_journal_year 2017
_chemical_formula_moiety 'Cl14 W6, C72 H60 Ca O4 P4'
_chemical_formula_sum 'C72 H60 Ca Cl14 O4 P4 W6'
_chemical_formula_weight 2752.56
_chemical_name_systematic
; 
 ? 
;
_space_group_IT_number 15
_symmetry_cell_setting monoclinic
_symmetry_space_group_name_Hall '-C 2yc'
_symmetry_space_group_name_H-M 'C 1 2/c 1'
_atom_sites_solution_hydrogens geom
_atom_sites_solution_primary direct
_atom_sites_solution_secondary difmap
_audit_creation_method SHELXL-97
_audit_update_record
;
2017-07-31 deposited with the CCDC.
2017-10-13 downloaded from the CCDC.
;
_cell_angle_alpha 90.00
_cell_angle_beta 113.2120(10)
_cell_angle_gamma 90.00
_cell_formula_units_Z 4
_cell_length_a 25.3726(10)
_cell_length_b 14.1362(6)
_cell_length_c 24.2685(11)
_cell_measurement_reflns_used 6008
_cell_measurement_temperature 150(2)
_cell_measurement_theta_max 27.47
_cell_measurement_theta_min 2.73
_cell_volume 7999.8(6)
_computing_cell_refinement 'SAINT (Bruker, 2004)'
_computing_data_collection 'APEX2 (Bruker, 2004)'
_computing_data_reduction 'SAINT (Bruker, 2004)'
_computing_molecular_graphics 'SHELXTL (Bruker, 2004)'
_computing_publication_material 'SHELXTL (Bruker, 2004)'
_computing_structure_refinement 'SHELXTL (Bruker, 2004)'
_computing_structure_solution 'SHELXTL (Bruker, 2004)'
_diffrn_ambient_temperature 150(2)
_diffrn_detector_area_resol_mean 25
_diffrn_measured_fraction_theta_full 0.992
_diffrn_measured_fraction_theta_max 0.982
_diffrn_measurement_device_type 'Bruker Nonius X8Apex CCD area-detector'
_diffrn_measurement_method '\f scans'
_diffrn_radiation_monochromator graphite
_diffrn_radiation_source 'fine-focus sealed tube'
_diffrn_radiation_type MoK\a
_diffrn_radiation_wavelength 0.71073
_diffrn_reflns_av_R_equivalents 0.0496
_diffrn_reflns_av_sigmaI/netI 0.0596
_diffrn_reflns_limit_h_max 32
_diffrn_reflns_limit_h_min -32
_diffrn_reflns_limit_k_max 18
_diffrn_reflns_limit_k_min -18
_diffrn_reflns_limit_l_max 31
_diffrn_reflns_limit_l_min -31
_diffrn_reflns_number 26998
_diffrn_reflns_theta_full 25.00
_diffrn_reflns_theta_max 27.51
_diffrn_reflns_theta_min 1.83
_diffrn_standards_decay_% 0
_diffrn_standards_number 0
_exptl_absorpt_coefficient_mu 9.251
_exptl_absorpt_correction_T_max 0.3375
_exptl_absorpt_correction_T_min 0.2591
_exptl_absorpt_correction_type multi-scan
_exptl_absorpt_process_details 'SADABS (Bruker, 2004)'
_exptl_crystal_colour yellow
_exptl_crystal_density_diffrn 2.285
_exptl_crystal_density_method 'not measured'
_exptl_crystal_description block
_exptl_crystal_F_000 5144
_exptl_crystal_size_max 0.20
_exptl_crystal_size_mid 0.20
_exptl_crystal_size_min 0.15
_refine_diff_density_max 1.522
_refine_diff_density_min -2.081
_refine_diff_density_rms 0.235
_refine_ls_extinction_method none
_refine_ls_goodness_of_fit_ref 0.980
_refine_ls_hydrogen_treatment constr
_refine_ls_matrix_type full
_refine_ls_number_parameters 458
_refine_ls_number_reflns 9037
_refine_ls_number_restraints 0
_refine_ls_restrained_S_all 0.980
_refine_ls_R_factor_all 0.0707
_refine_ls_R_factor_gt 0.0367
_refine_ls_shift/su_max 0.001
_refine_ls_shift/su_mean 0.000
_refine_ls_structure_factor_coef Fsqd
_refine_ls_weighting_details 'calc w=1/[\s^2^(Fo^2^)+(0.0309P)^2^] where P=(Fo^2^+2Fc^2^)/3'
_refine_ls_weighting_scheme calc
_refine_ls_wR_factor_gt 0.0739
_refine_ls_wR_factor_ref 0.0818
_reflns_number_gt 6061
_reflns_number_total 9037
_reflns_threshold_expression >2sigma(I)
_cod_data_source_file c7nj02858j2.cif
_cod_data_source_block 1_CCDC1
_cod_original_sg_symbol_H-M 'C 2/c'
_cod_database_code 7056683

loop_
_symmetry_equiv_pos_as_xyz
'x, y, z'
'-x, y, -z+1/2'
'x+1/2, y+1/2, z'
'-x+1/2, y+1/2, -z+1/2'
'-x, -y, -z'
'x, -y, z-1/2'
'-x+1/2, -y+1/2, -z'
'x+1/2, -y+1/2, z-1/2'

loop_
_atom_site_label
_atom_site_type_symbol
_atom_site_fract_x
_atom_site_fract_y
_atom_site_fract_z
_atom_site_U_iso_or_equiv
_atom_site_adp_type
_atom_site_occupancy
_atom_site_symmetry_multiplicity
_atom_site_calc_flag
_atom_site_refinement_flags
W1 W 0.0000 0.73811(3) 0.2500 0.01358(9) Uani 1 2 d S
W2 W 0.079232(11) 0.867669(19) 0.285619(11) 0.01382(7) Uani 1 1 d .
W3 W 0.002979(11) 0.869265(19) 0.175162(11) 0.01339(7) Uani 1 1 d .
W4 W 0.0000 0.99853(2) 0.2500 0.01265(9) Uani 1 2 d S
Ca1 Ca 0.0000 0.36781(12) 0.2500 0.0095(3) Uani 1 2 d S
Cl1 Cl 0.0000 0.56468(17) 0.2500 0.0351(7) Uani 1 2 d S
Cl2 Cl 0.18312(7) 0.86035(15) 0.33304(9) 0.0321(4) Uani 1 1 d .
Cl3 Cl 0.00728(9) 0.87922(14) 0.07815(8) 0.0333(5) Uani 1 1 d .
Cl5 Cl 0.07205(7) 0.74300(12) 0.35589(8) 0.0212(4) Uani 1 1 d .
Cl4 Cl 0.0000 1.17146(17) 0.2500 0.0323(7) Uani 1 2 d S
Cl6 Cl 0.07793(7) 0.74387(11) 0.21096(8) 0.0201(4) Uani 1 1 d .
Cl7 Cl 0.07343(7) 0.99365(12) 0.35456(8) 0.0202(4) Uani 1 1 d .
Cl8 Cl 0.07970(7) 0.99390(11) 0.21359(8) 0.0185(4) Uani 1 1 d .
P1 P 0.09562(7) 0.40051(12) 0.16897(8) 0.0149(4) Uani 1 1 d .
P2 P 0.13111(7) 0.32841(12) 0.38714(8) 0.0146(4) Uani 1 1 d .
O1 O 0.05697(18) 0.3624(3) 0.19744(19) 0.0167(10) Uani 1 1 d .
O2 O 0.07811(18) 0.3649(3) 0.33769(19) 0.0169(10) Uani 1 1 d .
C111 C 0.0612(3) 0.4944(4) 0.1170(3) 0.0149(14) Uani 1 1 d .
C112 C 0.0014(3) 0.5018(5) 0.0950(3) 0.0210(16) Uani 1 1 d .
H112 H -0.0203 0.4585 0.1075 0.025 Uiso 1 1 calc R
C113 C -0.0257(3) 0.5730(5) 0.0547(3) 0.0248(17) Uani 1 1 d .
H113 H -0.0662 0.5787 0.0399 0.030 Uiso 1 1 calc R
C114 C 0.0054(3) 0.6364(5) 0.0356(3) 0.0306(18) Uani 1 1 d .
H114 H -0.0139 0.6847 0.0077 0.037 Uiso 1 1 calc R
C115 C 0.0649(3) 0.6288(5) 0.0575(3) 0.0273(17) Uani 1 1 d .
H115 H 0.0865 0.6721 0.0447 0.033 Uiso 1 1 calc R
C116 C 0.0924(3) 0.5583(5) 0.0979(3) 0.0238(17) Uani 1 1 d .
H116 H 0.1329 0.5531 0.1129 0.029 Uiso 1 1 calc R
C121 C 0.1607(3) 0.4498(5) 0.2220(3) 0.0161(15) Uani 1 1 d .
C122 C 0.1551(3) 0.5286(5) 0.2546(3) 0.0233(17) Uani 1 1 d .
H122 H 0.1182 0.5528 0.2482 0.028 Uiso 1 1 calc R
C123 C 0.2043(4) 0.5707(6) 0.2965(3) 0.037(2) Uani 1 1 d .
H123 H 0.2010 0.6249 0.3180 0.044 Uiso 1 1 calc R
C124 C 0.2576(3) 0.5343(7) 0.3067(3) 0.037(2) Uani 1 1 d .
H124 H 0.2908 0.5629 0.3358 0.045 Uiso 1 1 calc R
C125 C 0.2631(3) 0.4572(6) 0.2754(4) 0.034(2) Uani 1 1 d .
H125 H 0.3002 0.4329 0.2826 0.040 Uiso 1 1 calc R
C126 C 0.2145(3) 0.4137(5) 0.2326(3) 0.0255(17) Uani 1 1 d .
H126 H 0.2185 0.3598 0.2112 0.031 Uiso 1 1 calc R
C131 C 0.1126(3) 0.3062(4) 0.1278(3) 0.0134(14) Uani 1 1 d .
C132 C 0.1386(3) 0.3249(5) 0.0884(3) 0.0279(18) Uani 1 1 d .
H132 H 0.1507 0.3874 0.0848 0.033 Uiso 1 1 calc R
C133 C 0.1471(3) 0.2520(6) 0.0539(4) 0.032(2) Uani 1 1 d .
H133 H 0.1656 0.2642 0.0273 0.039 Uiso 1 1 calc R
C134 C 0.1283(3) 0.1624(5) 0.0589(3) 0.0265(18) Uani 1 1 d .
H134 H 0.1324 0.1131 0.0343 0.032 Uiso 1 1 calc R
C135 C 0.1038(3) 0.1432(5) 0.0985(3) 0.0223(16) Uani 1 1 d .
H135 H 0.0924 0.0804 0.1025 0.027 Uiso 1 1 calc R
C136 C 0.0955(3) 0.2154(5) 0.1331(3) 0.0189(15) Uani 1 1 d .
H136 H 0.0780 0.2021 0.1604 0.023 Uiso 1 1 calc R
C211 C 0.1156(3) 0.2342(4) 0.4280(3) 0.0159(15) Uani 1 1 d .
C212 C 0.0611(3) 0.2276(5) 0.4286(3) 0.0185(15) Uani 1 1 d .
H212 H 0.0321 0.2715 0.4065 0.022 Uiso 1 1 calc R
C213 C 0.0492(3) 0.1565(5) 0.4616(3) 0.0217(16) Uani 1 1 d .
H213 H 0.0123 0.1529 0.4629 0.026 Uiso 1 1 calc R
C214 C 0.0910(3) 0.0908(5) 0.4927(3) 0.0237(17) Uani 1 1 d .
H214 H 0.0824 0.0417 0.5145 0.028 Uiso 1 1 calc R
C215 C 0.1449(3) 0.0964(5) 0.4920(3) 0.0248(17) Uani 1 1 d .
H215 H 0.1735 0.0519 0.5139 0.030 Uiso 1 1 calc R
C216 C 0.1574(3) 0.1680(5) 0.4590(3) 0.0217(16) Uani 1 1 d .
H216 H 0.1944 0.1713 0.4578 0.026 Uiso 1 1 calc R
C221 C 0.1818(3) 0.2804(5) 0.3603(3) 0.0164(15) Uani 1 1 d .
C222 C 0.1642(3) 0.2105(6) 0.3170(4) 0.0307(19) Uani 1 1 d .
H222 H 0.1250 0.1921 0.3005 0.037 Uiso 1 1 calc R
C223 C 0.2023(4) 0.1668(6) 0.2974(4) 0.040(2) Uani 1 1 d .
H223 H 0.1894 0.1193 0.2673 0.048 Uiso 1 1 calc R
C224 C 0.2590(3) 0.1926(6) 0.3214(4) 0.034(2) Uani 1 1 d .
H224 H 0.2854 0.1624 0.3082 0.041 Uiso 1 1 calc R
C225 C 0.2778(3) 0.2619(6) 0.3644(3) 0.032(2) Uani 1 1 d .
H225 H 0.3169 0.2806 0.3803 0.039 Uiso 1 1 calc R
C226 C 0.2395(3) 0.3044(5) 0.3847(3) 0.0214(16) Uani 1 1 d .
H226 H 0.2529 0.3504 0.4157 0.026 Uiso 1 1 calc R
C231 C 0.1671(3) 0.4224(5) 0.4395(3) 0.0163(15) Uani 1 1 d .
C232 C 0.1941(3) 0.4067(5) 0.5002(3) 0.0211(16) Uani 1 1 d .
H232 H 0.1920 0.3466 0.5166 0.025 Uiso 1 1 calc R
C233 C 0.2248(3) 0.4805(5) 0.5374(3) 0.0285(18) Uani 1 1 d .
H233 H 0.2442 0.4697 0.5793 0.034 Uiso 1 1 calc R
C234 C 0.2273(3) 0.5686(5) 0.5142(3) 0.0299(19) Uani 1 1 d .
H234 H 0.2488 0.6182 0.5395 0.036 Uiso 1 1 calc R
C235 C 0.1978(3) 0.5833(5) 0.4532(3) 0.0293(19) Uani 1 1 d .
H235 H 0.1981 0.6442 0.4368 0.035 Uiso 1 1 calc R
C236 C 0.1680(3) 0.5104(5) 0.4158(3) 0.0277(18) Uani 1 1 d .
H236 H 0.1482 0.5211 0.3740 0.033 Uiso 1 1 calc R

loop_
_atom_site_aniso_label
_atom_site_aniso_U_11
_atom_site_aniso_U_22
_atom_site_aniso_U_33
_atom_site_aniso_U_23
_atom_site_aniso_U_13
_atom_site_aniso_U_12
W1 0.0202(2) 0.00615(18) 0.0162(2) 0.000 0.00909(17) 0.000
W2 0.01533(14) 0.01116(13) 0.01468(14) 0.00006(12) 0.00562(11) 0.00026(12)
W3 0.02050(15) 0.00945(12) 0.01193(13) -0.00038(12) 0.00822(11) -0.00011(12)
W4 0.0183(2) 0.00612(18) 0.0149(2) 0.000 0.00793(17) 0.000
Ca1 0.0106(9) 0.0075(8) 0.0094(8) 0.000 0.0028(7) 0.000
Cl1 0.0565(19) 0.0040(11) 0.056(2) 0.000 0.0339(16) 0.000
Cl2 0.0166(9) 0.0435(12) 0.0326(11) 0.0001(10) 0.0057(8) 0.0000(9)
Cl3 0.0562(13) 0.0336(11) 0.0183(9) 0.0008(8) 0.0232(9) 0.0025(10)
Cl5 0.0254(10) 0.0182(9) 0.0202(9) 0.0087(7) 0.0093(8) 0.0064(7)
Cl4 0.0344(16) 0.0065(11) 0.0550(19) 0.000 0.0165(14) 0.000
Cl6 0.0255(10) 0.0129(8) 0.0289(10) -0.0016(7) 0.0183(8) 0.0038(7)
Cl7 0.0245(10) 0.0182(9) 0.0164(9) -0.0047(7) 0.0065(7) -0.0046(7)
Cl8 0.0225(9) 0.0129(8) 0.0263(10) 0.0009(7) 0.0161(8) -0.0020(7)
P1 0.0163(9) 0.0135(8) 0.0160(9) 0.0000(7) 0.0077(7) -0.0010(7)
P2 0.0130(9) 0.0154(9) 0.0127(9) -0.0010(7) 0.0023(7) 0.0011(7)
O1 0.024(3) 0.013(2) 0.016(2) -0.001(2) 0.011(2) -0.001(2)
O2 0.014(2) 0.017(2) 0.016(2) 0.000(2) 0.0024(19) 0.006(2)
C111 0.021(4) 0.007(3) 0.018(4) -0.004(3) 0.009(3) -0.004(3)
C112 0.020(4) 0.020(4) 0.024(4) -0.004(3) 0.009(3) -0.006(3)
C113 0.024(4) 0.020(4) 0.027(4) -0.002(3) 0.005(3) 0.004(3)
C114 0.040(5) 0.020(4) 0.029(4) -0.001(4) 0.011(4) 0.003(4)
C115 0.041(5) 0.020(4) 0.024(4) -0.003(3) 0.016(4) -0.007(4)
C116 0.026(4) 0.030(4) 0.010(4) -0.001(3) 0.002(3) -0.011(3)
C121 0.020(4) 0.016(3) 0.013(3) 0.000(3) 0.007(3) -0.008(3)
C122 0.020(4) 0.026(4) 0.019(4) 0.004(3) 0.002(3) 0.001(3)
C123 0.055(6) 0.043(5) 0.017(4) -0.009(4) 0.019(4) -0.024(5)
C124 0.029(5) 0.061(6) 0.017(4) 0.004(4) 0.003(4) -0.028(4)
C125 0.013(4) 0.049(5) 0.034(5) 0.007(4) 0.004(4) -0.008(4)
C126 0.027(4) 0.030(4) 0.021(4) 0.000(3) 0.012(3) -0.002(3)
C131 0.012(3) 0.013(3) 0.017(4) -0.005(3) 0.008(3) 0.002(3)
C132 0.039(5) 0.018(4) 0.037(5) 0.000(3) 0.026(4) -0.002(3)
C133 0.031(5) 0.036(5) 0.038(5) -0.003(4) 0.024(4) -0.010(4)
C134 0.032(4) 0.023(4) 0.026(4) -0.012(3) 0.013(4) 0.001(3)
C135 0.020(4) 0.014(4) 0.032(4) 0.007(3) 0.009(3) 0.003(3)
C136 0.019(4) 0.020(4) 0.018(4) 0.008(3) 0.007(3) 0.008(3)
C211 0.022(4) 0.013(3) 0.005(3) -0.001(3) -0.002(3) 0.001(3)
C212 0.015(4) 0.022(4) 0.016(4) 0.001(3) 0.004(3) 0.002(3)
C213 0.022(4) 0.019(4) 0.027(4) 0.002(3) 0.013(3) 0.001(3)
C214 0.040(5) 0.015(3) 0.019(4) 0.001(3) 0.014(3) -0.007(3)
C215 0.023(4) 0.026(4) 0.019(4) 0.003(3) 0.001(3) 0.001(3)
C216 0.015(4) 0.022(4) 0.024(4) 0.004(3) 0.003(3) 0.001(3)
C221 0.016(4) 0.022(4) 0.013(3) 0.000(3) 0.008(3) 0.002(3)
C222 0.023(4) 0.036(5) 0.036(5) -0.016(4) 0.015(4) 0.001(4)
C223 0.037(5) 0.039(5) 0.043(6) -0.017(4) 0.014(4) 0.003(4)
C224 0.035(5) 0.045(5) 0.029(5) -0.002(4) 0.019(4) 0.012(4)
C225 0.020(4) 0.045(5) 0.029(5) -0.001(4) 0.007(4) 0.001(4)
C226 0.019(4) 0.026(4) 0.018(4) -0.002(3) 0.006(3) -0.001(3)
C231 0.011(3) 0.023(4) 0.014(4) -0.003(3) 0.004(3) 0.000(3)
C232 0.019(4) 0.023(4) 0.022(4) -0.004(3) 0.010(3) 0.000(3)
C233 0.030(4) 0.030(4) 0.021(4) -0.006(4) 0.005(4) 0.007(4)
C234 0.026(4) 0.026(4) 0.033(5) -0.019(4) 0.007(4) -0.005(3)
C235 0.039(5) 0.014(4) 0.032(5) -0.006(3) 0.012(4) -0.002(3)
C236 0.035(5) 0.023(4) 0.023(4) -0.003(3) 0.009(4) -0.006(3)

loop_
_atom_type_symbol
_atom_type_description
_atom_type_scat_dispersion_real
_atom_type_scat_dispersion_imag
_atom_type_scat_source
W W -0.8490 6.8722 'International Tables Vol C Tables 4.2.6.8 and 6.1.1.4'
Cl Cl 0.1484 0.1585 'International Tables Vol C Tables 4.2.6.8 and 6.1.1.4'
C C 0.0033 0.0016 'International Tables Vol C Tables 4.2.6.8 and 6.1.1.4'
P P 0.1023 0.0942 'International Tables Vol C Tables 4.2.6.8 and 6.1.1.4'
O O 0.0106 0.0060 'International Tables Vol C Tables 4.2.6.8 and 6.1.1.4'
Ca Ca 0.2262 0.3064 'International Tables Vol C Tables 4.2.6.8 and 6.1.1.4'
H H 0.0000 0.0000 'International Tables Vol C Tables 4.2.6.8 and 6.1.1.4'

loop_
_geom_angle_atom_site_label_1
_geom_angle_atom_site_label_2
_geom_angle_atom_site_label_3
_geom_angle
_geom_angle_site_symmetry_1
_geom_angle_site_symmetry_3
Cl1 W1 Cl5 91.58(4) . .
Cl1 W1 Cl5 91.58(4) . 2
Cl5 W1 Cl5 176.83(8) . 2
Cl1 W1 Cl6 91.86(4) . 2
Cl5 W1 Cl6 88.67(6) . 2
Cl5 W1 Cl6 91.23(6) 2 2
Cl1 W1 Cl6 91.86(4) . .
Cl5 W1 Cl6 91.23(6) . .
Cl5 W1 Cl6 88.67(6) 2 .
Cl6 W1 Cl6 176.28(7) 2 .
Cl1 W1 W2 134.728(8) . .
Cl5 W1 W2 58.86(4) . .
Cl5 W1 W2 118.57(4) 2 .
Cl6 W1 W2 118.19(4) 2 .
Cl6 W1 W2 58.79(4) . .
Cl1 W1 W2 134.728(9) . 2
Cl5 W1 W2 118.57(4) . 2
Cl5 W1 W2 58.86(4) 2 2
Cl6 W1 W2 58.79(4) 2 2
Cl6 W1 W2 118.19(4) . 2
W2 W1 W2 90.544(17) . 2
Cl1 W1 W3 135.105(8) . 2
Cl5 W1 W3 58.43(4) . 2
Cl5 W1 W3 118.97(4) 2 2
Cl6 W1 W3 58.14(4) 2 2
Cl6 W1 W3 118.80(4) . 2
W2 W1 W3 60.051(11) . 2
W2 W1 W3 60.143(11) 2 2
Cl1 W1 W3 135.105(8) . .
Cl5 W1 W3 118.97(4) . .
Cl5 W1 W3 58.43(4) 2 .
Cl6 W1 W3 118.80(4) 2 .
Cl6 W1 W3 58.14(4) . .
W2 W1 W3 60.143(11) . .
W2 W1 W3 60.051(11) 2 .
W3 W1 W3 89.790(17) 2 .
Cl2 W2 Cl7 93.02(6) . .
Cl2 W2 Cl8 93.35(6) . .
Cl7 W2 Cl8 88.69(6) . .
Cl2 W2 Cl5 90.23(6) . .
Cl7 W2 Cl5 90.36(6) . .
Cl8 W2 Cl5 176.35(6) . .
Cl2 W2 Cl6 90.88(6) . .
Cl7 W2 Cl6 175.87(6) . .
Cl8 W2 Cl6 89.73(5) . .
Cl5 W2 Cl6 90.98(6) . .
Cl2 W2 W1 132.83(5) . .
Cl7 W2 W1 118.98(4) . .
Cl8 W2 W1 119.06(4) . .
Cl5 W2 W1 58.52(4) . .
Cl6 W2 W1 58.72(4) . .
Cl2 W2 W3 134.55(5) . 2
Cl7 W2 W3 58.75(4) . 2
Cl8 W2 W3 118.23(4) . 2
Cl5 W2 W3 58.39(4) . 2
Cl6 W2 W3 118.94(4) . 2
W1 W2 W3 60.254(9) . 2
Cl2 W2 W4 137.43(5) . .
Cl7 W2 W4 58.29(4) . .
Cl8 W2 W4 58.61(4) . .
Cl5 W2 W4 117.99(4) . .
Cl6 W2 W4 117.70(4) . .
W1 W2 W4 89.741(11) . .
W3 W2 W4 59.612(9) 2 .
Cl2 W2 W3 135.45(5) . .
Cl7 W2 W3 117.85(4) . .
Cl8 W2 W3 58.87(4) . .
Cl5 W2 W3 118.70(4) . .
Cl6 W2 W3 58.14(4) . .
W1 W2 W3 60.208(9) . .
W3 W2 W3 89.943(11) 2 .
W4 W2 W3 59.566(9) . .
Cl3 W3 Cl6 93.45(6) . .
Cl3 W3 Cl5 93.99(6) . 2
Cl6 W3 Cl5 89.03(6) . 2
Cl3 W3 Cl7 90.32(6) . 2
Cl6 W3 Cl7 176.19(6) . 2
Cl5 W3 Cl7 90.19(6) 2 2
Cl3 W3 Cl8 89.71(6) . .
Cl6 W3 Cl8 89.79(5) . .
Cl5 W3 Cl8 176.17(6) 2 .
Cl7 W3 Cl8 90.75(6) 2 .
Cl3 W3 W4 131.96(5) . .
Cl6 W3 W4 119.01(4) . .
Cl5 W3 W4 118.98(4) 2 .
Cl7 W3 W4 58.33(4) 2 .
Cl8 W3 W4 58.66(4) . .
Cl3 W3 W2 135.11(5) . 2
Cl6 W3 W2 118.43(4) . 2
Cl5 W3 W2 58.73(4) 2 2
Cl7 W3 W2 58.14(4) 2 2
Cl8 W3 W2 118.90(4) . 2
W4 W3 W2 60.261(9) . 2
Cl3 W3 W2 134.72(5) . .
Cl6 W3 W2 58.80(4) . .
Cl5 W3 W2 118.08(4) 2 .
Cl7 W3 W2 118.51(4) 2 .
Cl8 W3 W2 58.30(4) . .
W4 W3 W2 60.215(9) . .
W2 W3 W2 90.048(11) 2 .
Cl3 W3 W1 138.25(5) . .
Cl6 W3 W1 58.73(4) . .
Cl5 W3 W1 58.43(4) 2 .
Cl7 W3 W1 117.81(4) 2 .
Cl8 W3 W1 117.94(4) . .
W4 W3 W1 89.793(11) . .
W2 W3 W1 59.695(9) 2 .
W2 W3 W1 59.649(9) . .
Cl4 W4 Cl7 91.59(4) . .
Cl4 W4 Cl7 91.59(4) . 2
Cl7 W4 Cl7 176.82(8) . 2
Cl4 W4 Cl8 91.50(4) . 2
Cl7 W4 Cl8 91.35(6) . 2
Cl7 W4 Cl8 88.56(6) 2 2
Cl4 W4 Cl8 91.50(4) . .
Cl7 W4 Cl8 88.56(6) . .
Cl7 W4 Cl8 91.35(6) 2 .
Cl8 W4 Cl8 177.01(7) 2 .
Cl4 W4 W3 134.688(8) . 2
Cl7 W4 W3 58.93(4) . 2
Cl7 W4 W3 118.50(4) 2 2
Cl8 W4 W3 59.03(4) 2 2
Cl8 W4 W3 118.54(4) . 2
Cl4 W4 W3 134.688(8) . .
Cl7 W4 W3 118.50(4) . .
Cl7 W4 W3 58.93(4) 2 .
Cl8 W4 W3 118.54(4) 2 .
Cl8 W4 W3 59.03(4) . .
W3 W4 W3 90.624(17) 2 .
Cl4 W4 W2 135.013(8) . 2
Cl7 W4 W2 119.12(4) . 2
Cl7 W4 W2 58.28(4) 2 2
Cl8 W4 W2 58.42(4) 2 2
Cl8 W4 W2 119.13(4) . 2
W3 W4 W2 60.219(11) 2 2
W3 W4 W2 60.127(11) . 2
Cl4 W4 W2 135.013(8) . .
Cl7 W4 W2 58.28(4) . .
Cl7 W4 W2 119.12(4) 2 .
Cl8 W4 W2 119.13(4) 2 .
Cl8 W4 W2 58.42(4) . .
W3 W4 W2 60.127(11) 2 .
W3 W4 W2 60.219(11) . .
W2 W4 W2 89.974(17) 2 .
O2 Ca1 O2 177.9(2) . 2
O2 Ca1 O1 90.70(15) . .
O2 Ca1 O1 89.23(15) 2 .
O2 Ca1 O1 89.23(15) . 2
O2 Ca1 O1 90.70(15) 2 2
O1 Ca1 O1 176.2(2) . 2
O2 Ca1 Cl4 88.95(12) . 1_545
O2 Ca1 Cl4 88.95(12) 2 1_545
O1 Ca1 Cl4 88.09(12) . 1_545
O1 Ca1 Cl4 88.09(12) 2 1_545
O2 Ca1 Cl1 91.05(12) . .
O2 Ca1 Cl1 91.05(12) 2 .
O1 Ca1 Cl1 91.91(12) . .
O1 Ca1 Cl1 91.91(12) 2 .
Cl4 Ca1 Cl1 180.0 1_545 .
W1 Cl1 Ca1 180.0 . .
W3 Cl5 W1 63.14(4) 2 .
W3 Cl5 W2 62.87(4) 2 .
W1 Cl5 W2 62.62(4) . .
W4 Cl4 Ca1 180.0 . 1_565
W3 Cl6 W1 63.13(4) . .
W3 Cl6 W2 63.05(4) . .
W1 Cl6 W2 62.48(4) . .
W2 Cl7 W4 63.44(4) . .
W2 Cl7 W3 63.11(4) . 2
W4 Cl7 W3 62.74(4) . 2
W2 Cl8 W4 62.97(4) . .
W2 Cl8 W3 62.84(4) . .
W4 Cl8 W3 62.30(4) . .
O1 P1 C121 113.2(3) . .
O1 P1 C111 111.2(3) . .
C121 P1 C111 105.8(3) . .
O1 P1 C131 109.2(3) . .
C121 P1 C131 109.2(3) . .
C111 P1 C131 108.1(3) . .
O2 P2 C221 112.7(3) . .
O2 P2 C211 112.1(3) . .
C221 P2 C211 105.4(3) . .
O2 P2 C231 110.8(3) . .
C221 P2 C231 107.3(3) . .
C211 P2 C231 108.3(3) . .
P1 O1 Ca1 156.8(3) . .
P2 O2 Ca1 159.4(3) . .
C116 C111 C112 119.8(6) . .
C116 C111 P1 121.8(5) . .
C112 C111 P1 118.4(5) . .
C113 C112 C111 119.1(7) . .
C113 C112 H112 120.5 . .
C111 C112 H112 120.5 . .
C112 C113 C114 121.2(7) . .
C112 C113 H113 119.4 . .
C114 C113 H113 119.4 . .
C113 C114 C115 119.7(7) . .
C113 C114 H114 120.2 . .
C115 C114 H114 120.2 . .
C116 C115 C114 119.6(7) . .
C116 C115 H115 120.2 . .
C114 C115 H115 120.2 . .
C115 C116 C111 120.7(7) . .
C115 C116 H116 119.6 . .
C111 C116 H116 119.6 . .
C126 C121 C122 120.0(6) . .
C126 C121 P1 123.7(5) . .
C122 C121 P1 116.4(5) . .
C123 C122 C121 119.2(7) . .
C123 C122 H122 120.4 . .
C121 C122 H122 120.4 . .
C124 C123 C122 120.4(8) . .
C124 C123 H123 119.8 . .
C122 C123 H123 119.8 . .
C125 C124 C123 120.4(7) . .
C125 C124 H124 119.8 . .
C123 C124 H124 119.8 . .
C124 C125 C126 120.6(7) . .
C124 C125 H125 119.7 . .
C126 C125 H125 119.7 . .
C121 C126 C125 119.4(7) . .
C121 C126 H126 120.3 . .
C125 C126 H126 120.3 . .
C136 C131 C132 119.8(6) . .
C136 C131 P1 118.7(5) . .
C132 C131 P1 121.3(5) . .
C131 C132 C133 120.0(7) . .
C131 C132 H132 120.0 . .
C133 C132 H132 120.0 . .
C134 C133 C132 119.1(7) . .
C134 C133 H133 120.5 . .
C132 C133 H133 120.5 . .
C135 C134 C133 121.1(7) . .
C135 C134 H134 119.5 . .
C133 C134 H134 119.5 . .
C134 C135 C136 120.1(7) . .
C134 C135 H135 120.0 . .
C136 C135 H135 120.0 . .
C131 C136 C135 120.0(6) . .
C131 C136 H136 120.0 . .
C135 C136 H136 120.0 . .
C216 C211 C212 119.9(6) . .
C216 C211 P2 120.8(6) . .
C212 C211 P2 119.3(5) . .
C213 C212 C211 119.7(6) . .
C213 C212 H212 120.1 . .
C211 C212 H212 120.1 . .
C214 C213 C212 120.3(7) . .
C214 C213 H213 119.9 . .
C212 C213 H213 119.9 . .
C215 C214 C213 120.3(7) . .
C215 C214 H214 119.8 . .
C213 C214 H214 119.8 . .
C214 C215 C216 120.0(7) . .
C214 C215 H215 120.0 . .
C216 C215 H215 120.0 . .
C211 C216 C215 119.8(7) . .
C211 C216 H216 120.1 . .
C215 C216 H216 120.1 . .
C222 C221 C226 118.1(6) . .
C222 C221 P2 118.9(5) . .
C226 C221 P2 122.7(5) . .
C221 C222 C223 121.4(7) . .
C221 C222 H222 119.3 . .
C223 C222 H222 119.3 . .
C224 C223 C222 119.6(8) . .
C224 C223 H223 120.2 . .
C222 C223 H223 120.2 . .
C223 C224 C225 120.4(7) . .
C223 C224 H224 119.8 . .
C225 C224 H224 119.8 . .
C224 C225 C226 119.8(7) . .
C224 C225 H225 120.1 . .
C226 C225 H225 120.1 . .
C221 C226 C225 120.7(7) . .
C221 C226 H226 119.6 . .
C225 C226 H226 119.6 . .
C232 C231 C236 120.7(7) . .
C232 C231 P2 122.2(5) . .
C236 C231 P2 117.1(5) . .
C231 C232 C233 119.2(7) . .
C231 C232 H232 120.4 . .
C233 C232 H232 120.4 . .
C234 C233 C232 120.9(7) . .
C234 C233 H233 119.6 . .
C232 C233 H233 119.6 . .
C233 C234 C235 118.7(7) . .
C233 C234 H234 120.7 . .
C235 C234 H234 120.7 . .
C236 C235 C234 120.9(7) . .
C236 C235 H235 119.6 . .
C234 C235 H235 119.6 . .
C231 C236 C235 119.6(7) . .
C231 C236 H236 120.2 . .
C235 C236 H236 120.2 . .

loop_
_geom_bond_atom_site_label_1
_geom_bond_atom_site_label_2
_geom_bond_distance
_geom_bond_site_symmetry_2
W1 Cl1 2.452(2) .
W1 Cl5 2.4996(17) .
W1 Cl5 2.4996(17) 2
W1 Cl6 2.5080(17) 2
W1 Cl6 2.5080(17) .
W1 W2 2.6025(4) .
W1 W2 2.6025(4) 2
W1 W3 2.6173(4) 2
W1 W3 2.6173(4) .
W2 Cl2 2.4274(17) .
W2 Cl7 2.4873(17) .
W2 Cl8 2.5012(16) .
W2 Cl5 2.5085(17) .
W2 Cl6 2.5098(17) .
W2 W3 2.6120(4) 2
W2 W4 2.6155(4) .
W2 W3 2.6156(4) .
W3 Cl3 2.4034(17) .
W3 Cl6 2.4922(17) .
W3 Cl5 2.4995(17) 2
W3 Cl7 2.5036(17) 2
W3 Cl8 2.5164(16) .
W3 W4 2.5984(4) .
W3 W2 2.6120(4) 2
W4 Cl4 2.445(2) .
W4 Cl7 2.4876(17) .
W4 Cl7 2.4876(17) 2
W4 Cl8 2.5065(16) 2
W4 Cl8 2.5065(16) .
W4 W3 2.5984(4) 2
W4 W2 2.6155(4) 2
Ca1 O2 2.266(4) .
Ca1 O2 2.266(4) 2
Ca1 O1 2.275(4) .
Ca1 O1 2.275(4) 2
Ca1 Cl4 2.776(3) 1_545
Ca1 Cl1 2.783(3) .
Cl5 W3 2.4995(17) 2
Cl4 Ca1 2.776(3) 1_565
Cl7 W3 2.5036(17) 2
P1 O1 1.504(5) .
P1 C121 1.787(7) .
P1 C111 1.802(7) .
P1 C131 1.817(6) .
P2 O2 1.497(4) .
P2 C221 1.789(7) .
P2 C211 1.794(7) .
P2 C231 1.817(7) .
C111 C116 1.394(9) .
C111 C112 1.400(9) .
C112 C113 1.382(9) .
C112 H112 0.9500 .
C113 C114 1.388(10) .
C113 H113 0.9500 .
C114 C115 1.395(10) .
C114 H114 0.9500 .
C115 C116 1.379(10) .
C115 H115 0.9500 .
C116 H116 0.9500 .
C121 C126 1.383(9) .
C121 C122 1.405(9) .
C122 C123 1.396(10) .
C122 H122 0.9500 .
C123 C124 1.374(11) .
C123 H123 0.9500 .
C124 C125 1.368(12) .
C124 H124 0.9500 .
C125 C126 1.403(10) .
C125 H125 0.9500 .
C126 H126 0.9500 .
C131 C136 1.377(9) .
C131 C132 1.386(9) .
C132 C133 1.397(10) .
C132 H132 0.9500 .
C133 C134 1.377(10) .
C133 H133 0.9500 .
C134 C135 1.362(10) .
C134 H134 0.9500 .
C135 C136 1.390(9) .
C135 H135 0.9500 .
C136 H136 0.9500 .
C211 C216 1.392(9) .
C211 C212 1.392(9) .
C212 C213 1.390(9) .
C212 H212 0.9500 .
C213 C214 1.388(10) .
C213 H213 0.9500 .
C214 C215 1.375(10) .
C214 H214 0.9500 .
C215 C216 1.403(9) .
C215 H215 0.9500 .
C216 H216 0.9500 .
C221 C222 1.382(9) .
C221 C226 1.387(9) .
C222 C223 1.382(10) .
C222 H222 0.9500 .
C223 C224 1.370(11) .
C223 H223 0.9500 .
C224 C225 1.373(10) .
C224 H224 0.9500 .
C225 C226 1.388(10) .
C225 H225 0.9500 .
C226 H226 0.9500 .
C231 C232 1.375(9) .
C231 C236 1.375(9) .
C232 C233 1.398(10) .
C232 H232 0.9500 .
C233 C234 1.378(10) .
C233 H233 0.9500 .
C234 C235 1.388(10) .
C234 H234 0.9500 .
C235 C236 1.384(9) .
C235 H235 0.9500 .
C236 H236 0.9500 .
